data_1530363
loop_
_publ_author_name
'Matsunaga, H.'
'Itoh, K.'
'Nakamura, E.'

_publ_section_title
;
 X-ray structural study of ferroelectric cesium dihydrogen phosphate at
 room temperature
;
_journal_name_full 'Journal of the Physical Society of Japan'
_journal_page_first 2011
_journal_page_last 2014
_journal_volume 48
_journal_year 1980
_chemical_formula_sum 'Cs H2 O4 P'
_chemical_name_systematic 'Cs H2 P O4'
_space_group_IT_number 11
_symmetry_space_group_name_Hall '-P 2yb'
_symmetry_space_group_name_H-M 'P 1 21/m 1'
_cell_angle_alpha 90
_cell_angle_beta 107.73
_cell_angle_gamma 90
_cell_formula_units_Z 2
_cell_length_a 7.912
_cell_length_b 6.383
_cell_length_c 4.8802
_cell_volume 234.755
_citation_journal_id_ASTM JUPSAU
_cod_data_source_file Matsunaga_JUPSAU_1980_625.cif
_cod_data_source_block H2Cs1O4P1
_cod_original_cell_volume 234.7549
_cod_original_formula_sum 'H2 Cs1 O4 P1'
_cod_database_code 1530363

loop_
_symmetry_equiv_pos_as_xyz
x,y,z
-x,y+1/2,-z
-x,-y,-z
x,-y-1/2,z

loop_
_atom_site_label
_atom_site_type_symbol
_atom_site_fract_x
_atom_site_fract_y
_atom_site_fract_z
_atom_site_occupancy
_atom_site_U_iso_or_equiv
O2 O-2 0.3222 0.75 0.8447 1 0.0
H1 H+1 0.348 0.75 0.195 1 0.0
P1 P+5 0.237 0.75 0.5293 1 0.0
O1 O-2 0.3898 0.75 0.3874 1 0.0
H2 H+1 0 0.5 0.5 1 0.0
O3 O-2 0.1266 0.554 0.4178 1 0.0
Cs1 Cs+1 0.26569 0.25 0.0354 1 0.0
